data_4343470
loop_
_publ_author_name
'W\"achtler, Erik'
'Priv\'er, Steven H'
'Wagler, J\"org'
'Heine, Thomas'
'Zhechkov, Lyuben'
'Bennett, Martin A.'
'Bhargava, Suresh K.'

_publ_contact_author
;
 W\"achtler, Erik 
 Institut f\"ur Anorganische Chemie  
 Technische Universit\"at Bergakademie Freiberg
 Leipziger Str. 29 
 09596 Freiberg 
 Bundesrepublik Deutschland
;
_publ_section_title
;
 Metallophilic Contacts in 2-C6F4PPh2 Bridged Heterobinuclear Complexes: A
 Crystallographic and Computational Study.
;
_journal_issue 14
_journal_name_full 'Inorganic chemistry'
_journal_page_first 6947
_journal_page_last 6957
_journal_paper_doi 10.1021/acs.inorgchem.5b00939
_journal_volume 54
_journal_year 2015
_chemical_formula_moiety 'C43 H38 Ag F11 O3 P4 Pd S, C H2 Cl2'
_chemical_formula_sum 'C44 H40 Ag Cl2 F11 O3 P4 Pd S'
_chemical_formula_weight 1266.87
_chemical_name_systematic
; 
 ? 
;
_space_group_IT_number 62
_symmetry_cell_setting orthorhombic
_symmetry_space_group_name_Hall '-P 2ac 2n'
_symmetry_space_group_name_H-M 'P n m a'
_atom_sites_solution_hydrogens geom
_atom_sites_solution_primary direct
_atom_sites_solution_secondary difmap
_audit_creation_method SHELXL-97
_cell_angle_alpha 90.00
_cell_angle_beta 90.00
_cell_angle_gamma 90.00
_cell_formula_units_Z 4
_cell_length_a 17.5181(9)
_cell_length_b 16.6341(9)
_cell_length_c 16.8646(9)
_cell_measurement_reflns_used 9902
_cell_measurement_temperature 200(2)
_cell_measurement_theta_max 38.41
_cell_measurement_theta_min 2.33
_cell_volume 4914.3(5)
_computing_cell_refinement 'Bruker SAINT'
_computing_data_collection 'Bruker APEX2'
_computing_data_reduction 'Bruker SAINT'
_computing_molecular_graphics 'Bruker SHELXTL'
_computing_publication_material 'Bruker SHELXTL'
_computing_structure_refinement 'SHELXL-97 (Sheldrick, 2008)'
_computing_structure_solution 'SHELXS-97 (Sheldrick, 2008)'
_diffrn_ambient_temperature 200(2)
_diffrn_measured_fraction_theta_full 0.998
_diffrn_measured_fraction_theta_max 0.998
_diffrn_measurement_device_type 'Bruker APEX-II CCD'
_diffrn_measurement_method 'phi and omega scans'
_diffrn_radiation_monochromator graphite
_diffrn_radiation_source 'fine-focus sealed tube'
_diffrn_radiation_type MoK\a
_diffrn_radiation_wavelength 0.71073
_diffrn_reflns_av_R_equivalents 0.0429
_diffrn_reflns_av_sigmaI/netI 0.0271
_diffrn_reflns_limit_h_max 28
_diffrn_reflns_limit_h_min -28
_diffrn_reflns_limit_k_max 27
_diffrn_reflns_limit_k_min -27
_diffrn_reflns_limit_l_max 27
_diffrn_reflns_limit_l_min -27
_diffrn_reflns_number 89773
_diffrn_reflns_theta_full 36.00
_diffrn_reflns_theta_max 36.00
_diffrn_reflns_theta_min 1.72
_exptl_absorpt_coefficient_mu 1.127
_exptl_absorpt_correction_T_max 0.7479
_exptl_absorpt_correction_T_min 0.5319
_exptl_absorpt_correction_type multi-scan
_exptl_absorpt_process_details SADABS
_exptl_crystal_colour colorless
_exptl_crystal_density_diffrn 1.712
_exptl_crystal_density_method 'not measured'
_exptl_crystal_description piece
_exptl_crystal_F_000 2520
_exptl_crystal_size_max 0.25
_exptl_crystal_size_mid 0.23
_exptl_crystal_size_min 0.13
_platon_squeeze_details
;
;
_refine_diff_density_max 1.012
_refine_diff_density_min -0.915
_refine_diff_density_rms 0.086
_refine_ls_extinction_method none
_refine_ls_goodness_of_fit_ref 1.052
_refine_ls_hydrogen_treatment constr
_refine_ls_matrix_type full
_refine_ls_number_parameters 307
_refine_ls_number_reflns 11935
_refine_ls_number_restraints 0
_refine_ls_restrained_S_all 1.052
_refine_ls_R_factor_all 0.0395
_refine_ls_R_factor_gt 0.0305
_refine_ls_shift/su_max 0.002
_refine_ls_shift/su_mean 0.000
_refine_ls_structure_factor_coef Fsqd
_refine_ls_weighting_details 'calc w=1/[\s^2^(Fo^2^)+(0.0396P)^2^+1.5542P] where P=(Fo^2^+2Fc^2^)/3'
_refine_ls_weighting_scheme calc
_refine_ls_wR_factor_gt 0.0764
_refine_ls_wR_factor_ref 0.0799
_reflns_number_gt 9881
_reflns_number_total 11935
_reflns_threshold_expression >2sigma(I)
_cod_data_source_file ic5b00939_si_002.cif
_cod_data_source_block 20
_cod_depositor_comments
;
The following automatic conversions were performed:

'_symmetry_cell_setting' value 'Orthorhombic' changed to
'orthorhombic' according to
/usr/data/users/saulius/crontab/automatic-downloads/rss-feeds/ACS/lib/dictionaries/cif_core.dic
dictionary named 'cif_core.dic' version 2.4.2 from 2011-04-26.

'_exptl_absorpt_correction_type' value 'MULTI-SCAN' changed to
'multi-scan' according to
/usr/data/users/saulius/crontab/automatic-downloads/rss-feeds/ACS/lib/dictionaries/cif_core.dic
dictionary named 'cif_core.dic' version 2.4.2 from 2011-04-26.

Automatic conversion script
Id: cif_fix_values 3271 2015-04-21 07:52:19Z andrius 

 Adding full bibliography for 4343462--4343474.cif.
;
_cod_original_sg_symbol_Hall ' -P 2ac 2n   '
_cod_original_sg_symbol_H-M 'Pnma '
_cod_database_code 4343470

loop_
_symmetry_equiv_pos_as_xyz
'x, y, z'
'-x+1/2, -y, z+1/2'
'-x, y+1/2, -z'
'x+1/2, -y+1/2, -z+1/2'
'-x, -y, -z'
'x-1/2, y, -z-1/2'
'x, -y-1/2, z'
'-x-1/2, y-1/2, z-1/2'

loop_
_atom_site_label
_atom_site_type_symbol
_atom_site_fract_x
_atom_site_fract_y
_atom_site_fract_z
_atom_site_U_iso_or_equiv
_atom_site_adp_type
_atom_site_occupancy
_atom_site_symmetry_multiplicity
_atom_site_calc_flag
_atom_site_refinement_flags
Pd1 Pd 0.392892(7) 0.2500 0.839757(8) 0.01899(3) Uani 1 2 d S
Ag1 Ag 0.238372(7) 0.2500 0.798513(9) 0.02030(3) Uani 1 2 d S
P1 P 0.246843(18) 0.10737(2) 0.78032(2) 0.01703(6) Uani 1 1 d .
P2 P 0.36761(3) 0.2500 0.97567(3) 0.02381(9) Uani 1 2 d S
P3 P 0.44683(3) 0.2500 0.71381(3) 0.02459(10) Uani 1 2 d S
F1 F 0.29029(6) -0.06615(5) 0.81918(6) 0.03192(19) Uani 1 1 d .
F2 F 0.42062(7) -0.12274(6) 0.88008(8) 0.0458(3) Uani 1 1 d .
F3 F 0.53690(6) -0.02020(7) 0.91516(7) 0.0446(3) Uani 1 1 d .
F4 F 0.52256(5) 0.13741(7) 0.88921(7) 0.0394(2) Uani 1 1 d .
C1 C 0.39460(7) 0.12440(8) 0.84337(8) 0.0208(2) Uani 1 1 d .
C2 C 0.33513(7) 0.06952(8) 0.82506(8) 0.0197(2) Uani 1 1 d .
C3 C 0.34530(8) -0.01264(8) 0.83740(8) 0.0244(2) Uani 1 1 d .
C4 C 0.41241(10) -0.04350(10) 0.86848(10) 0.0311(3) Uani 1 1 d .
C5 C 0.47128(9) 0.00860(10) 0.88543(10) 0.0318(3) Uani 1 1 d .
C6 C 0.46156(8) 0.08993(10) 0.87163(9) 0.0280(3) Uani 1 1 d .
C7 C 0.25419(7) 0.08241(8) 0.67560(8) 0.0217(2) Uani 1 1 d .
C8 C 0.29865(9) 0.01878(9) 0.64735(9) 0.0272(3) Uani 1 1 d .
H8 H 0.3260 -0.0142 0.6835 0.033 Uiso 1 1 calc R
C9 C 0.30291(11) 0.00365(11) 0.56643(10) 0.0354(3) Uani 1 1 d .
H9 H 0.3331 -0.0396 0.5474 0.042 Uiso 1 1 calc R
C10 C 0.26310(13) 0.05164(16) 0.51360(11) 0.0490(5) Uani 1 1 d .
H10 H 0.2677 0.0426 0.4582 0.059 Uiso 1 1 calc R
C11 C 0.21653(14) 0.11276(16) 0.54146(11) 0.0542(6) Uani 1 1 d .
H11 H 0.1873 0.1438 0.5053 0.065 Uiso 1 1 calc R
C12 C 0.21256(10) 0.12871(12) 0.62208(10) 0.0367(4) Uani 1 1 d .
H12 H 0.1813 0.1714 0.6409 0.044 Uiso 1 1 calc R
C13 C 0.16465(7) 0.04897(8) 0.81271(8) 0.0204(2) Uani 1 1 d .
C14 C 0.13330(9) -0.01227(10) 0.76651(10) 0.0319(3) Uani 1 1 d .
H14 H 0.1566 -0.0267 0.7177 0.038 Uiso 1 1 calc R
C15 C 0.06793(11) -0.05217(11) 0.79200(12) 0.0386(4) Uani 1 1 d .
H15 H 0.0466 -0.0936 0.7602 0.046 Uiso 1 1 calc R
C16 C 0.03391(10) -0.03201(12) 0.86291(12) 0.0402(4) Uani 1 1 d .
H16 H -0.0103 -0.0601 0.8802 0.048 Uiso 1 1 calc R
C17 C 0.06433(10) 0.02958(12) 0.90929(10) 0.0358(3) Uani 1 1 d .
H17 H 0.0410 0.0435 0.9582 0.043 Uiso 1 1 calc R
C18 C 0.12902(8) 0.07059(9) 0.88362(8) 0.0247(2) Uani 1 1 d .
H18 H 0.1490 0.1135 0.9145 0.030 Uiso 1 1 calc R
C19 C 0.31788(10) 0.16385(10) 1.01668(10) 0.0328(3) Uani 1 1 d .
H19A H 0.3465 0.1147 1.0046 0.049 Uiso 1 1 calc R
H19B H 0.2668 0.1603 0.9933 0.049 Uiso 1 1 calc R
H19C H 0.3135 0.1700 1.0743 0.049 Uiso 1 1 calc R
C20 C 0.45707(15) 0.2500 1.03085(16) 0.0429(6) Uani 1 2 d S
H20A H 0.4470 0.2634 1.0865 0.064 Uiso 0.50 1 calc PR
H20B H 0.4918 0.2900 1.0080 0.064 Uiso 0.50 1 calc PR
H20C H 0.4805 0.1966 1.0277 0.064 Uiso 0.50 1 calc PR
C21 C 0.54961(13) 0.2500 0.72433(17) 0.0481(7) Uani 1 2 d S
H21A H 0.5656 0.2980 0.7537 0.072 Uiso 0.50 1 d PR
H21B H 0.5733 0.2500 0.6717 0.072 Uiso 1 2 d SR
H21C H 0.5656 0.2018 0.7532 0.072 Uiso 0.50 1 d PR
C22 C 0.42952(15) 0.16691(16) 0.64716(14) 0.0568(7) Uani 1 1 d .
H22A H 0.3756 0.1664 0.6317 0.085 Uiso 1 1 calc R
H22B H 0.4422 0.1163 0.6738 0.085 Uiso 1 1 calc R
H22C H 0.4614 0.1730 0.5998 0.085 Uiso 1 1 calc R
S1 S 0.08616(4) 0.2500 0.03804(4) 0.03584(12) Uani 1 2 d S
F5 F 0.16966(13) 0.18758(15) 0.15002(11) 0.1001(7) Uani 1 1 d .
F6 F 0.07081(15) 0.2500 0.19108(13) 0.0802(8) Uani 1 2 d S
O1 O 0.04360(13) 0.17745(13) 0.03490(12) 0.0784(7) Uani 1 1 d .
O2 O 0.15224(12) 0.2500 -0.01473(13) 0.0441(4) Uani 1 2 d S
C23 C 0.1249(2) 0.2500 0.1372(2) 0.0517(7) Uani 1 2 d S

loop_
_atom_site_aniso_label
_atom_site_aniso_U_11
_atom_site_aniso_U_22
_atom_site_aniso_U_33
_atom_site_aniso_U_23
_atom_site_aniso_U_13
_atom_site_aniso_U_12
Pd1 0.01218(5) 0.02232(6) 0.02247(6) 0.000 -0.00171(4) 0.000
Ag1 0.01568(5) 0.01635(5) 0.02887(7) 0.000 -0.00412(4) 0.000
P1 0.01653(12) 0.01727(13) 0.01727(13) -0.00047(10) 0.00040(10) 0.00058(10)
P2 0.0229(2) 0.0261(2) 0.0224(2) 0.000 -0.00421(17) 0.000
P3 0.01437(18) 0.0307(2) 0.0287(2) 0.000 0.00432(17) 0.000
F1 0.0381(5) 0.0203(4) 0.0373(5) 0.0007(4) -0.0020(4) 0.0012(3)
F2 0.0542(7) 0.0283(5) 0.0548(7) 0.0087(5) -0.0066(5) 0.0172(5)
F3 0.0336(5) 0.0521(7) 0.0481(6) 0.0066(5) -0.0102(4) 0.0219(5)
F4 0.0193(4) 0.0446(6) 0.0544(6) 0.0003(5) -0.0110(4) 0.0044(4)
C1 0.0166(5) 0.0237(5) 0.0222(5) 0.0002(4) -0.0014(4) 0.0035(4)
C2 0.0208(5) 0.0205(5) 0.0180(5) -0.0006(4) 0.0004(4) 0.0041(4)
C3 0.0286(6) 0.0219(5) 0.0226(6) 0.0009(5) 0.0011(5) 0.0054(5)
C4 0.0367(7) 0.0276(7) 0.0292(7) 0.0049(6) 0.0006(6) 0.0136(6)
C5 0.0285(7) 0.0380(8) 0.0289(7) 0.0035(6) -0.0033(5) 0.0160(6)
C6 0.0200(5) 0.0342(7) 0.0298(7) 0.0000(6) -0.0023(5) 0.0066(5)
C7 0.0209(5) 0.0255(6) 0.0188(5) -0.0021(4) -0.0003(4) -0.0002(4)
C8 0.0328(7) 0.0273(6) 0.0215(6) -0.0042(5) 0.0014(5) 0.0021(5)
C9 0.0429(8) 0.0395(8) 0.0237(7) -0.0103(6) 0.0025(6) 0.0025(7)
C10 0.0579(12) 0.0682(14) 0.0208(7) -0.0121(8) -0.0058(7) 0.0131(10)
C11 0.0629(13) 0.0759(16) 0.0238(8) -0.0052(9) -0.0124(8) 0.0284(12)
C12 0.0368(8) 0.0493(10) 0.0241(7) -0.0029(7) -0.0049(6) 0.0152(7)
C13 0.0202(5) 0.0185(5) 0.0224(5) 0.0017(4) 0.0007(4) -0.0012(4)
C14 0.0318(7) 0.0267(7) 0.0371(8) -0.0074(6) 0.0044(6) -0.0088(5)
C15 0.0375(8) 0.0303(7) 0.0480(10) -0.0013(7) 0.0000(7) -0.0138(6)
C16 0.0343(8) 0.0407(9) 0.0455(10) 0.0128(8) 0.0050(7) -0.0143(7)
C17 0.0340(8) 0.0447(9) 0.0287(7) 0.0081(7) 0.0078(6) -0.0074(7)
C18 0.0254(6) 0.0289(6) 0.0199(6) 0.0037(5) 0.0023(5) -0.0015(5)
C19 0.0396(8) 0.0308(7) 0.0278(7) 0.0033(6) 0.0016(6) -0.0023(6)
C20 0.0336(11) 0.0605(17) 0.0345(12) 0.000 -0.0154(10) 0.000
C21 0.0164(8) 0.086(2) 0.0413(14) 0.000 0.0036(9) 0.000
C22 0.0583(13) 0.0664(14) 0.0457(11) -0.0222(10) 0.0270(10) -0.0305(11)
S1 0.0325(3) 0.0332(3) 0.0419(3) 0.000 -0.0004(2) 0.000
F5 0.1036(15) 0.1322(18) 0.0644(11) 0.0292(11) -0.0084(10) 0.0508(13)
F6 0.0733(15) 0.124(2) 0.0430(11) 0.000 0.0096(10) 0.000
O1 0.0960(15) 0.0818(14) 0.0574(11) -0.0084(10) 0.0108(10) -0.0543(12)
O2 0.0409(10) 0.0476(11) 0.0437(10) 0.000 0.0045(8) 0.000
C23 0.0506(17) 0.0564(18) 0.0480(16) 0.000 -0.0040(14) 0.000

loop_
_atom_type_symbol
_atom_type_description
_atom_type_scat_dispersion_real
_atom_type_scat_dispersion_imag
_atom_type_scat_source
C C 0.0033 0.0016 'International Tables Vol C Tables 4.2.6.8 and 6.1.1.4'
H H 0.0000 0.0000 'International Tables Vol C Tables 4.2.6.8 and 6.1.1.4'
F F 0.0171 0.0103 'International Tables Vol C Tables 4.2.6.8 and 6.1.1.4'
P P 0.1023 0.0942 'International Tables Vol C Tables 4.2.6.8 and 6.1.1.4'
S S 0.1246 0.1234 'International Tables Vol C Tables 4.2.6.8 and 6.1.1.4'
Pd Pd -0.9988 1.0072 'International Tables Vol C Tables 4.2.6.8 and 6.1.1.4'
Ag Ag -0.8971 1.1015 'International Tables Vol C Tables 4.2.6.8 and 6.1.1.4'
O O 0.0106 0.0060 'International Tables Vol C Tables 4.2.6.8 and 6.1.1.4'
Cl Cl 0.1484 0.1585 'International Tables Vol C Tables 4.2.6.8 and 6.1.1.4'

loop_
_geom_angle_atom_site_label_1
_geom_angle_atom_site_label_2
_geom_angle_atom_site_label_3
_geom_angle
_geom_angle_site_symmetry_1
_geom_angle_site_symmetry_3
C1 Pd1 C1 176.28(7) 7_565 .
C1 Pd1 P3 91.19(4) 7_565 .
C1 Pd1 P3 91.19(4) . .
C1 Pd1 P2 88.52(4) 7_565 .
C1 Pd1 P2 88.52(4) . .
P3 Pd1 P2 166.953(19) . .
C1 Pd1 Ag1 91.21(3) 7_565 .
C1 Pd1 Ag1 91.21(3) . .
P3 Pd1 Ag1 99.572(14) . .
P2 Pd1 Ag1 93.476(14) . .
P1 Ag1 P1 163.650(17) . 7_565
P1 Ag1 Pd1 88.389(8) . .
P1 Ag1 Pd1 88.390(8) 7_565 .
C7 P1 C13 103.03(6) . .
C7 P1 C2 105.17(6) . .
C13 P1 C2 111.14(6) . .
C7 P1 Ag1 110.77(5) . .
C13 P1 Ag1 116.15(4) . .
C2 P1 Ag1 109.85(4) . .
C19 P2 C19 104.36(12) 7_565 .
C19 P2 C20 102.61(8) 7_565 .
C19 P2 C20 102.61(8) . .
C19 P2 Pd1 117.74(6) 7_565 .
C19 P2 Pd1 117.74(6) . .
C20 P2 Pd1 109.77(10) . .
C22 P3 C22 99.78(19) 7_565 .
C22 P3 C21 103.18(10) 7_565 .
C22 P3 C21 103.18(10) . .
C22 P3 Pd1 120.01(7) 7_565 .
C22 P3 Pd1 120.01(7) . .
C21 P3 Pd1 108.36(10) . .
C6 C1 C2 115.38(13) . .
C6 C1 Pd1 115.75(10) . .
C2 C1 Pd1 128.76(9) . .
C3 C2 C1 120.30(12) . .
C3 C2 P1 120.41(11) . .
C1 C2 P1 119.22(10) . .
F1 C3 C4 116.64(13) . .
F1 C3 C2 121.48(12) . .
C4 C3 C2 121.87(14) . .
F2 C4 C5 120.54(14) . .
F2 C4 C3 120.70(16) . .
C5 C4 C3 118.74(14) . .
F3 C5 C4 119.62(15) . .
F3 C5 C6 121.15(16) . .
C4 C5 C6 119.23(13) . .
F4 C6 C5 115.72(13) . .
F4 C6 C1 119.85(14) . .
C5 C6 C1 124.41(15) . .
C12 C7 C8 119.32(14) . .
C12 C7 P1 117.78(11) . .
C8 C7 P1 122.90(11) . .
C9 C8 C7 120.11(15) . .
C9 C8 H8 119.9 . .
C7 C8 H8 119.9 . .
C10 C9 C8 120.03(16) . .
C10 C9 H9 120.0 . .
C8 C9 H9 120.0 . .
C9 C10 C11 120.09(17) . .
C9 C10 H10 120.0 . .
C11 C10 H10 120.0 . .
C10 C11 C12 120.15(18) . .
C10 C11 H11 119.9 . .
C12 C11 H11 119.9 . .
C11 C12 C7 120.22(17) . .
C11 C12 H12 119.9 . .
C7 C12 H12 119.9 . .
C14 C13 C18 119.37(13) . .
C14 C13 P1 122.23(11) . .
C18 C13 P1 118.24(10) . .
C15 C14 C13 119.97(15) . .
C15 C14 H14 120.0 . .
C13 C14 H14 120.0 . .
C16 C15 C14 120.54(16) . .
C16 C15 H15 119.7 . .
C14 C15 H15 119.7 . .
C15 C16 C17 120.02(15) . .
C15 C16 H16 120.0 . .
C17 C16 H16 120.0 . .
C18 C17 C16 119.78(15) . .
C18 C17 H17 120.1 . .
C16 C17 H17 120.1 . .
C17 C18 C13 120.29(14) . .
C17 C18 H18 119.9 . .
C13 C18 H18 119.9 . .
P2 C19 H19A 109.5 . .
P2 C19 H19B 109.5 . .
H19A C19 H19B 109.5 . .
P2 C19 H19C 109.5 . .
H19A C19 H19C 109.5 . .
H19B C19 H19C 109.5 . .
P2 C20 H20A 109.5 . .
P2 C20 H20B 109.5 . .
H20A C20 H20B 109.5 . .
P2 C20 H20C 109.5 . .
H20A C20 H20C 109.5 . .
H20B C20 H20C 109.5 . .
P3 C21 H21A 109.5 . .
P3 C21 H21B 109.5 . .
H21A C21 H21B 109.7 . .
P3 C21 H21C 109.5 . .
H21A C21 H21C 109.5 . .
H21B C21 H21C 109.2 . .
P3 C22 H22A 109.5 . .
P3 C22 H22B 109.5 . .
H22A C22 H22B 109.5 . .
P3 C22 H22C 109.5 . .
H22A C22 H22C 109.5 . .
H22B C22 H22C 109.5 . .
O1 S1 O1 116.5(2) 7_565 .
O1 S1 O2 113.18(10) 7_565 .
O1 S1 O2 113.18(10) . .
O1 S1 C23 103.42(11) 7_565 .
F6 C23 F5 108.4(2) . 7_565
F6 C23 F5 108.4(2) . .
F5 C23 F5 103.9(3) 7_565 .
F6 C23 S1 111.7(2) . .
F5 C23 S1 112.03(19) 7_565 .
F5 C23 S1 112.02(19) . .

loop_
_geom_bond_atom_site_label_1
_geom_bond_atom_site_label_2
_geom_bond_distance
_geom_bond_site_symmetry_2
Pd1 C1 2.0903(14) 7_565
Pd1 C1 2.0903(14) .
Pd1 P3 2.3248(6) .
Pd1 P2 2.3345(6) .
Pd1 Ag1 2.7948(2) .
Ag1 P1 2.3969(3) .
Ag1 P1 2.3969(4) 7_565
P1 C7 1.8188(14) .
P1 C13 1.8208(13) .
P1 C2 1.8324(13) .
P2 C19 1.8140(17) 7_565
P2 C19 1.8140(17) .
P2 C20 1.823(2) .
P3 C22 1.807(2) 7_565
P3 C22 1.807(2) .
P3 C21 1.809(2) .
F1 C3 1.3473(18) .
F2 C4 1.3403(18) .
F3 C5 1.3424(17) .
F4 C6 1.3616(18) .
C1 C6 1.3900(18) .
C1 C2 1.4191(19) .
C2 C3 1.3940(19) .
C3 C4 1.386(2) .
C4 C5 1.377(3) .
C5 C6 1.383(2) .
C7 C12 1.393(2) .
C7 C8 1.398(2) .
C8 C9 1.390(2) .
C8 H8 0.9500 .
C9 C10 1.385(3) .
C9 H9 0.9500 .
C10 C11 1.386(3) .
C10 H10 0.9500 .
C11 C12 1.387(3) .
C11 H11 0.9500 .
C12 H12 0.9500 .
C13 C14 1.395(2) .
C13 C18 1.3960(19) .
C14 C15 1.392(2) .
C14 H14 0.9500 .
C15 C16 1.378(3) .
C15 H15 0.9500 .
C16 C17 1.395(3) .
C16 H16 0.9500 .
C17 C18 1.392(2) .
C17 H17 0.9500 .
C18 H18 0.9500 .
C19 H19A 0.9800 .
C19 H19B 0.9800 .
C19 H19C 0.9800 .
C20 H20A 0.9800 .
C20 H20B 0.9800 .
C20 H20C 0.9800 .
C21 H21A 0.9800 .
C21 H21B 0.9800 .
C21 H21C 0.9800 .
C22 H22A 0.9800 .
C22 H22B 0.9800 .
C22 H22C 0.9800 .
S1 O1 1.4195(17) 7_565
S1 O1 1.4195(17) .
S1 C23 1.806(4) .
F5 C23 1.319(3) .
F6 C23 1.313(4) .
C23 F5 1.319(3) 7_565

loop_
_geom_torsion_atom_site_label_1
_geom_torsion_atom_site_label_2
_geom_torsion_atom_site_label_3
_geom_torsion_atom_site_label_4
_geom_torsion
_geom_torsion_site_symmetry_1
_geom_torsion_site_symmetry_4
C1 Pd1 Ag1 P1 173.40(4) 7_565 .
C1 Pd1 Ag1 P1 -9.43(4) . .
P3 Pd1 Ag1 P1 81.985(9) . .
P2 Pd1 Ag1 P1 -98.015(9) . .
C1 Pd1 Ag1 P1 9.43(4) 7_565 7_565
C1 Pd1 Ag1 P1 -173.40(4) . 7_565
P3 Pd1 Ag1 P1 -81.984(9) . 7_565
P2 Pd1 Ag1 P1 98.016(9) . 7_565
P1 Ag1 P1 C7 -22.58(8) 7_565 .
Pd1 Ag1 P1 C7 -101.30(5) . .
P1 Ag1 P1 C13 -139.64(7) 7_565 .
Pd1 Ag1 P1 C13 141.65(5) . .
P1 Ag1 P1 C2 93.17(7) 7_565 .
Pd1 Ag1 P1 C2 14.46(4) . .
C1 Pd1 P2 C19 27.93(8) 7_565 7_565
C1 Pd1 P2 C19 -154.31(8) . 7_565
P3 Pd1 P2 C19 116.81(7) . 7_565
Ag1 Pd1 P2 C19 -63.19(7) . 7_565
C1 Pd1 P2 C19 154.31(8) 7_565 .
C1 Pd1 P2 C19 -27.93(8) . .
P3 Pd1 P2 C19 -116.81(7) . .
Ag1 Pd1 P2 C19 63.19(7) . .
C1 Pd1 P2 C20 -88.88(3) 7_565 .
C1 Pd1 P2 C20 88.88(3) . .
P3 Pd1 P2 C20 0.0 . .
Ag1 Pd1 P2 C20 180.0 . .
C1 Pd1 P3 C22 -29.40(12) 7_565 7_565
C1 Pd1 P3 C22 153.46(12) . 7_565
P2 Pd1 P3 C22 -117.97(12) . 7_565
Ag1 Pd1 P3 C22 62.03(12) . 7_565
C1 Pd1 P3 C22 -153.46(12) 7_565 .
C1 Pd1 P3 C22 29.40(12) . .
P2 Pd1 P3 C22 117.97(12) . .
Ag1 Pd1 P3 C22 -62.03(12) . .
C1 Pd1 P3 C21 88.57(3) 7_565 .
C1 Pd1 P3 C21 -88.57(3) . .
P2 Pd1 P3 C21 0.0 . .
Ag1 Pd1 P3 C21 180.0 . .
P3 Pd1 C1 C6 87.53(11) . .
P2 Pd1 C1 C6 -79.42(11) . .
Ag1 Pd1 C1 C6 -172.87(11) . .
P3 Pd1 C1 C2 -96.37(12) . .
P2 Pd1 C1 C2 96.68(12) . .
Ag1 Pd1 C1 C2 3.23(12) . .
C6 C1 C2 C3 1.46(19) . .
Pd1 C1 C2 C3 -174.65(10) . .
C6 C1 C2 P1 -175.42(11) . .
Pd1 C1 C2 P1 8.47(17) . .
C7 P1 C2 C3 -74.65(12) . .
C13 P1 C2 C3 36.16(13) . .
Ag1 P1 C2 C3 166.10(10) . .
C7 P1 C2 C1 102.23(11) . .
C13 P1 C2 C1 -146.96(10) . .
Ag1 P1 C2 C1 -17.01(11) . .
C1 C2 C3 F1 -178.78(12) . .
P1 C2 C3 F1 -1.93(19) . .
C1 C2 C3 C4 0.8(2) . .
P1 C2 C3 C4 177.68(11) . .
F1 C3 C4 F2 -0.7(2) . .
C2 C3 C4 F2 179.72(14) . .
F1 C3 C4 C5 177.76(14) . .
C2 C3 C4 C5 -1.9(2) . .
F2 C4 C5 F3 -1.2(2) . .
C3 C4 C5 F3 -179.63(14) . .
F2 C4 C5 C6 178.95(15) . .
C3 C4 C5 C6 0.5(2) . .
F3 C5 C6 F4 0.7(2) . .
C4 C5 C6 F4 -179.44(14) . .
F3 C5 C6 C1 -177.89(14) . .
C4 C5 C6 C1 1.9(3) . .
C2 C1 C6 F4 178.54(13) . .
Pd1 C1 C6 F4 -4.82(18) . .
C2 C1 C6 C5 -2.9(2) . .
Pd1 C1 C6 C5 173.75(13) . .
C13 P1 C7 C12 88.02(14) . .
C2 P1 C7 C12 -155.47(13) . .
Ag1 P1 C7 C12 -36.84(14) . .
C13 P1 C7 C8 -91.15(13) . .
C2 P1 C7 C8 25.35(14) . .
Ag1 P1 C7 C8 143.99(11) . .
C12 C7 C8 C9 1.9(2) . .
P1 C7 C8 C9 -178.90(13) . .
C7 C8 C9 C10 0.0(3) . .
C8 C9 C10 C11 -2.6(4) . .
C9 C10 C11 C12 3.2(4) . .
C10 C11 C12 C7 -1.2(4) . .
C8 C7 C12 C11 -1.3(3) . .
P1 C7 C12 C11 179.47(18) . .
C7 P1 C13 C14 13.50(14) . .
C2 P1 C13 C14 -98.68(13) . .
Ag1 P1 C13 C14 134.77(12) . .
C7 P1 C13 C18 -161.83(11) . .
C2 P1 C13 C18 85.99(12) . .
Ag1 P1 C13 C18 -40.56(12) . .
C18 C13 C14 C15 -1.2(2) . .
P1 C13 C14 C15 -176.47(14) . .
C13 C14 C15 C16 -0.3(3) . .
C14 C15 C16 C17 0.9(3) . .
C15 C16 C17 C18 0.1(3) . .
C16 C17 C18 C13 -1.6(3) . .
C14 C13 C18 C17 2.2(2) . .
P1 C13 C18 C17 177.65(12) . .
O1 S1 C23 F6 60.93(11) 7_565 .
O1 S1 C23 F6 -60.93(11) . .
O2 S1 C23 F6 180.0 . .
O1 S1 C23 F5 -60.9(3) 7_565 7_565
O1 S1 C23 F5 177.2(2) . 7_565
O2 S1 C23 F5 58.1(2) . 7_565
O1 S1 C23 F5 -177.2(2) 7_565 .
O1 S1 C23 F5 60.9(3) . .
O2 S1 C23 F5 -58.1(2) . .

loop_
_platon_squeeze_void_nr
_platon_squeeze_void_average_x
_platon_squeeze_void_average_y
_platon_squeeze_void_average_z
_platon_squeeze_void_volume
_platon_squeeze_void_count_electrons
_platon_squeeze_void_content
1 0.824 0.250 0.150 132 38 ' '
2 0.324 0.250 0.350 132 38 ' '
3 0.676 0.750 0.650 132 38 ' '
4 0.176 0.750 0.850 132 38 ' '
